data_7211680
loop_
_publ_author_name
'Adam, Martin S.'
'Parkin, Andrew'
'Thomas, Lynne H.'
'Wilson, Chick C.'

_publ_section_title
;
 Bifurcated hydrogen-bonded synthons in molecular complexes of picolines
 with chloranilic acid
;
_journal_issue 3
_journal_name_full CrystEngComm
_journal_page_first 917
_journal_paper_doi 10.1039/b912539f
_journal_volume 12
_journal_year 2010
_chemical_formula_moiety '(C6 Cl2 O4), 2(C6 N1 H8)'
_chemical_formula_sum 'C18 H16 Cl2 N2 O4'
_chemical_formula_weight 395.24
_chemical_name_common 'bis (4-picoline) chloranilate'
_chemical_name_systematic 'bis (4-picoline) chloranilate'
_space_group_IT_number 14
_symmetry_cell_setting monoclinic
_symmetry_space_group_name_Hall '-P 2ybc'
_symmetry_space_group_name_H-M 'P 1 21/c 1'
_atom_sites_solution_hydrogens difmap
_atom_sites_solution_primary direct
_cell_angle_alpha 90
_cell_angle_beta 96.259(19)
_cell_angle_gamma 90
_cell_formula_units_Z 2
_cell_length_a 8.192(5)
_cell_length_b 6.099(2)
_cell_length_c 17.721(9)
_cell_measurement_reflns_used 0
_cell_measurement_temperature 300
_cell_measurement_theta_max 0
_cell_measurement_theta_min 0
_cell_volume 880.1(8)
_computing_cell_refinement 'CrystalClear 1.4.0 (Rigaku, 2008)'
_computing_data_collection 'CrystalClear 1.4.0 (Rigaku, 2008)'
_computing_data_reduction 'CrystalClear 1.4.0 (Rigaku, 2008)'
_computing_molecular_graphics 'CAMERON (Watkin et al., 1996)'
_computing_publication_material 'WINGX, (Farrugia, 1999)'
_computing_structure_refinement 'WINGX, (Farrugia, 1999)'
_computing_structure_solution 'SIR92 (Altomare et al., 1994)'
_diffrn_ambient_temperature 300
_diffrn_measured_fraction_theta_full 0.976
_diffrn_measured_fraction_theta_max 0.972
_diffrn_measurement_device_type
;
'Rigaku R-AXIS RAPID IP Image Plate diffractometer'
;
_diffrn_measurement_method \w
_diffrn_radiation_monochromator graphite
_diffrn_radiation_type 'Mo K\a'
_diffrn_radiation_wavelength 0.71073
_diffrn_reflns_av_R_equivalents 0.0693
_diffrn_reflns_limit_h_max 10
_diffrn_reflns_limit_h_min -10
_diffrn_reflns_limit_k_max 7
_diffrn_reflns_limit_k_min -7
_diffrn_reflns_limit_l_max 22
_diffrn_reflns_limit_l_min -23
_diffrn_reflns_number 8757
_diffrn_reflns_theta_full 25.277
_diffrn_reflns_theta_max 27.475
_diffrn_reflns_theta_min 3.217
_diffrn_standards_number 0
_exptl_absorpt_coefficient_mu 0.396
_exptl_absorpt_correction_T_max 0.9612
_exptl_absorpt_correction_T_min 0.9612
_exptl_absorpt_correction_type empirical
_exptl_crystal_colour 'dark red'
_exptl_crystal_density_diffrn 1.491
_exptl_crystal_description block
_exptl_crystal_F_000 408
_exptl_crystal_size_max 0.30
_exptl_crystal_size_mid 0.10
_exptl_crystal_size_min 0.10
_refine_diff_density_max 0.223
_refine_diff_density_min -0.22
_refine_ls_goodness_of_fit_ref 0.992
_refine_ls_hydrogen_treatment refall
_refine_ls_matrix_type full
_refine_ls_number_parameters 150
_refine_ls_number_reflns 1954
_refine_ls_number_restraints 0
_refine_ls_R_factor_all 0.0997
_refine_ls_R_factor_gt 0.0446
_refine_ls_shift/su_max 0.001
_refine_ls_structure_factor_coef Fsqd
_refine_ls_weighting_details 'calc w=1/[\s^2^(Fo^2^)+(0.0514P)^2^+0.0000P] where P=(Fo^2^+2Fc^2^)/3'
_refine_ls_weighting_scheme calc
_refine_ls_wR_factor_all 0.0844
_refine_ls_wR_factor_ref 0.0844
_reflns_limit_h_max 10
_reflns_limit_h_min -10
_reflns_limit_k_max 7
_reflns_limit_k_min 0
_reflns_limit_l_max 22
_reflns_limit_l_min 0
_reflns_number_gt 779
_reflns_number_total 1954
_reflns_threshold_expression >2\s(I)
_cod_data_source_file b912539f.txt
_cod_data_source_block 4pic_2_1_300K
_cod_depositor_comments
;
The following automatic conversions were performed:

'_symmetry_cell_setting' value 'Monoclinic' changed to 'monoclinic'
according to /home/saulius/struct/CIF-dictionaries/cif_core.dic
dictionary named 'cif_core.dic' version 2.4.2 from 2011-04-26.

Automatic conversion script
Id: cif_fix_values 1891 2012-01-12 08:04:46Z andrius 
;
_cod_original_sg_symbol_H-M 'P 1 21/c 1 '
_cod_database_code 7211680

loop_
_symmetry_equiv_pos_as_xyz
'x, y, z'
'-x, y+1/2, -z+1/2'
'-x, -y, -z'
'x, -y-1/2, z-1/2'

loop_
_atom_site_label
_atom_site_fract_x
_atom_site_fract_y
_atom_site_fract_z
_atom_site_U_iso_or_equiv
_atom_site_adp_type
_atom_site_calc_flag
_atom_site_occupancy
_atom_site_type_symbol
C1 0.4250(3) -0.0642(3) 0.92506(13) 0.0409(6) Uani d 1 C
C2 0.5407(3) 0.1365(4) 0.93728(13) 0.0409(6) Uani d 1 C
C3 0.6101(3) 0.1829(3) 1.01129(13) 0.0413(6) Uani d 1 C
Cl1 0.73798(10) 0.41166(10) 1.02505(4) 0.0569(3) Uani d 1 Cl
O2 0.5632(2) 0.2433(3) 0.87927(9) 0.0529(5) Uani d 1 O
O1 0.3702(2) -0.1041(2) 0.85763(9) 0.0546(5) Uani d 1 O
C6 0.1105(3) 0.4918(4) 0.65702(14) 0.0461(6) Uani d 1 C
C7 0.1689(4) 0.5688(4) 0.72869(15) 0.0528(7) Uani d 1 C
C8 0.2750(4) 0.4486(5) 0.77576(16) 0.0563(8) Uani d 1 C
N1 0.3247(3) 0.2523(4) 0.75349(13) 0.0570(6) Uani d 1 N
C4 0.2727(4) 0.1718(5) 0.68508(16) 0.0570(8) Uani d 1 C
C5 0.1663(4) 0.2881(4) 0.63649(15) 0.0525(7) Uani d 1 C
C9 -0.0050(5) 0.6277(7) 0.6046(2) 0.0739(10) Uani d 1 C
H7 0.139(4) 0.693(5) 0.7459(16) 0.073(10) Uiso d 1 H
H8 0.318(4) 0.493(4) 0.8239(17) 0.073(9) Uiso d 1 H
H4 0.306(3) 0.035(4) 0.6711(15) 0.062(8) Uiso d 1 H
H5 0.131(4) 0.229(4) 0.5861(16) 0.072(9) Uiso d 1 H
H91 -0.039(6) 0.769(9) 0.635(3) 0.17(2) Uiso d 1 H
H93 0.053(5) 0.689(6) 0.569(2) 0.106(14) Uiso d 1 H
H92 -0.073(6) 0.545(7) 0.580(3) 0.14(2) Uiso d 1 H
H1 0.393(4) 0.181(5) 0.7885(18) 0.088(11) Uiso d 1 H

loop_
_atom_site_aniso_label
_atom_site_aniso_U_11
_atom_site_aniso_U_22
_atom_site_aniso_U_33
_atom_site_aniso_U_12
_atom_site_aniso_U_13
_atom_site_aniso_U_23
C1 0.0460(17) 0.0396(12) 0.0367(14) 0.0069(11) 0.0028(11) 0.0017(10)
C2 0.0428(17) 0.0419(13) 0.0391(14) 0.0102(10) 0.0093(11) 0.0029(10)
C3 0.0438(17) 0.0361(12) 0.0437(14) 0.0017(11) 0.0036(12) 0.0002(10)
Cl1 0.0663(6) 0.0483(4) 0.0563(4) -0.0124(3) 0.0082(3) -0.0025(3)
O2 0.0620(15) 0.0560(10) 0.0419(10) -0.0032(9) 0.0108(9) 0.0125(8)
O1 0.0737(15) 0.0500(9) 0.0388(10) -0.0030(9) -0.0005(9) -0.0021(7)
C6 0.0421(17) 0.0515(13) 0.0459(14) -0.0024(12) 0.0099(12) 0.0044(11)
C7 0.062(2) 0.0445(15) 0.0536(17) 0.0019(14) 0.0156(14) -0.0051(13)
C8 0.069(2) 0.0602(17) 0.0406(15) -0.0026(15) 0.0079(14) -0.0071(13)
N1 0.0620(18) 0.0640(14) 0.0453(13) 0.0101(12) 0.0077(12) 0.0072(12)
C4 0.073(2) 0.0465(15) 0.0534(17) 0.0075(15) 0.0158(15) -0.0054(13)
C5 0.061(2) 0.0542(16) 0.0426(15) -0.0013(13) 0.0063(14) -0.0091(12)
C9 0.062(3) 0.086(3) 0.073(2) 0.011(2) 0.004(2) 0.017(2)

loop_
_atom_type_symbol
_atom_type_description
_atom_type_scat_dispersion_real
_atom_type_scat_dispersion_imag
_atom_type_scat_source
C C 0.0033 0.0016 'International Tables Vol C Tables 4.2.6.8 and 6.1.1.4'
H H 0 0 'International Tables Vol C Tables 4.2.6.8 and 6.1.1.4'
Cl Cl 0.1484 0.1585 'International Tables Vol C Tables 4.2.6.8 and 6.1.1.4'
N N 0.0061 0.0033 'International Tables Vol C Tables 4.2.6.8 and 6.1.1.4'
O O 0.0106 0.006 'International Tables Vol C Tables 4.2.6.8 and 6.1.1.4'

loop_
_geom_angle_atom_site_label_1
_geom_angle_atom_site_label_2
_geom_angle_atom_site_label_3
_geom_angle
_geom_angle_site_symmetry_1
_geom_angle_site_symmetry_3
O1 C1 C3 125.8(2) . 3_657
O1 C1 C2 115.9(2) . .
C3 C1 C2 118.3(2) 3_657 .
O2 C2 C3 125.8(2) . .
O2 C2 C1 116.2(2) . .
C3 C2 C1 118.1(2) . .
C1 C3 C2 123.6(2) 3_657 .
C1 C3 Cl1 118.34(18) 3_657 .
C2 C3 Cl1 117.95(18) . .
C5 C6 C7 116.9(2) . .
C5 C6 C9 122.4(3) . .
C7 C6 C9 120.7(3) . .
C8 C7 C6 121.0(3) . .
C8 C7 H7 116(2) . .
C6 C7 H7 123(2) . .
N1 C8 C7 119.9(3) . .
N1 C8 H8 115.8(17) . .
C7 C8 H8 124.3(18) . .
C4 N1 C8 121.4(3) . .
C4 N1 H1 124(2) . .
C8 N1 H1 115(2) . .
N1 C4 C5 120.2(3) . .
N1 C4 H4 120.2(16) . .
C5 C4 H4 119.5(16) . .
C4 C5 C6 120.6(2) . .
C4 C5 H5 119.7(16) . .
C6 C5 H5 119.6(16) . .
C6 C9 H91 108(3) . .
C6 C9 H93 108(3) . .
H91 C9 H93 102(3) . .
C6 C9 H92 109(3) . .
H91 C9 H92 124(4) . .
H93 C9 H92 105(4) . .

loop_
_geom_bond_atom_site_label_1
_geom_bond_atom_site_label_2
_geom_bond_site_symmetry_2
_geom_bond_distance
C1 O1 . 1.254(3)
C1 C3 3_657 1.396(3)
C1 C2 . 1.548(4)
C2 O2 . 1.248(3)
C2 C3 . 1.400(3)
C3 C1 3_657 1.396(3)
C3 Cl1 . 1.746(2)
C6 C5 . 1.386(4)
C6 C7 . 1.389(4)
C6 C9 . 1.501(4)
C7 C8 . 1.353(4)
C7 H7 . 0.86(3)
C8 N1 . 1.338(3)
C8 H8 . 0.93(3)
N1 C4 . 1.334(4)
N1 H1 . 0.90(3)
C4 C5 . 1.357(4)
C4 H4 . 0.92(3)
C5 H5 . 0.98(3)
C9 H91 . 1.07(5)
C9 H93 . 0.91(4)
C9 H92 . 0.84(4)

loop_
_geom_hbond_atom_site_label_D
_geom_hbond_atom_site_label_H
_geom_hbond_atom_site_label_A
_geom_hbond_distance_DH
_geom_hbond_distance_HA
_geom_hbond_distance_DA
_geom_hbond_angle_DHA
N1 H1 O1 0.90(3) 2.15(3) 2.849(3) 134(3)
N1 H1 O2 0.90(3) 2.05(3) 2.800(3) 140(3)

loop_
_geom_torsion_atom_site_label_1
_geom_torsion_atom_site_label_2
_geom_torsion_atom_site_label_3
_geom_torsion_atom_site_label_4
_geom_torsion
_geom_torsion_site_symmetry_1
_geom_torsion_site_symmetry_4
O1 C1 C2 O2 2.5(3) . .
C3 C1 C2 O2 -177.1(2) 3_657 .
O1 C1 C2 C3 -177.6(2) . .
C3 C1 C2 C3 2.8(4) 3_657 .
O2 C2 C3 C1 176.9(2) . 3_657
C1 C2 C3 C1 -2.9(4) . 3_657
O2 C2 C3 Cl1 0.8(4) . .
C1 C2 C3 Cl1 -179.06(17) . .
C5 C6 C7 C8 -0.1(4) . .
C9 C6 C7 C8 -178.9(3) . .
C6 C7 C8 N1 -0.2(5) . .
C7 C8 N1 C4 0.6(5) . .
C8 N1 C4 C5 -0.5(5) . .
N1 C4 C5 C6 0.1(5) . .
C7 C6 C5 C4 0.2(4) . .
C9 C6 C5 C4 179.0(3) . .
